data_4022868
loop_
_publ_author_name
'Yoko Murakami'
'Noriyuki Yoshimoto'
'Nobutaka Fujieda'
'Kei Ohkubo'
'Tatsuhiko Hasegawa'
'Kenji Kano'
'Shunichi Fukuzumi'
'Shinobu Itoh'

_publ_section_title
;
 Model Studies of 6,7-Indolequinone Cofactors
 of Quinoprotein Amine Dehydrogenases
;
_journal_name_full 'Journal of Organic Chemistry'
_journal_page_first 3369
_journal_page_last 3380
_journal_paper_doi 10.1021/jo0700272
_journal_volume 72
_journal_year 2007
_chemical_formula_moiety 'C17 H16 N2 O2 '
_chemical_formula_sum 'C17 H16 N2 O2'
_chemical_formula_weight 280.33
_space_group_IT_number 14
_symmetry_cell_setting monoclinic
_symmetry_Int_Tables_number 14
_symmetry_space_group_name_Hall '-P 2yn'
_symmetry_space_group_name_H-M 'P 1 21/n 1'
_cell_angle_alpha 90
_cell_angle_beta 98.38(6)
_cell_angle_gamma 90
_cell_formula_units_Z 4
_cell_length_a 8.87(1)
_cell_length_b 11.09(1)
_cell_length_c 14.48(2)
_cell_measurement_reflns_used 9772
_cell_measurement_temperature 153.1
_cell_measurement_theta_max 27.5
_cell_measurement_theta_min 3.1
_cell_volume 1408(3)
_computing_cell_refinement PROCESS-AUTO
_computing_data_collection PROCESS-AUTO
_computing_data_reduction CrystalStructure
_computing_molecular_graphics ORTEP3
_computing_publication_material 'CrystalStructure 3.6.0'
_computing_structure_refinement CRYSTALS
_computing_structure_solution SIR92
_diffrn_detector_area_resol_mean 10.00
_diffrn_measured_fraction_theta_full 0.9953
_diffrn_measured_fraction_theta_max 0.9953
_diffrn_measurement_device_type 'Rigaku RAXIS-RAPID'
_diffrn_measurement_method \w
_diffrn_radiation_type 'Mo K\a'
_diffrn_radiation_wavelength 0.7107
_diffrn_reflns_av_R_equivalents 0.053
_diffrn_reflns_limit_h_max 11
_diffrn_reflns_limit_h_min -10
_diffrn_reflns_limit_k_max 14
_diffrn_reflns_limit_k_min -14
_diffrn_reflns_limit_l_max 18
_diffrn_reflns_limit_l_min -18
_diffrn_reflns_number 13910
_diffrn_reflns_theta_full 27.48
_diffrn_reflns_theta_max 27.48
_exptl_absorpt_coefficient_mu 0.088
_exptl_absorpt_correction_type none
_exptl_crystal_colour purple
_exptl_crystal_density_diffrn 1.322
_exptl_crystal_density_method 'not measured'
_exptl_crystal_description block
_exptl_crystal_F_000 592.00
_exptl_crystal_size_max 0.30
_exptl_crystal_size_mid 0.20
_exptl_crystal_size_min 0.20
_refine_diff_density_max 0.85
_refine_diff_density_min -0.79
_refine_ls_extinction_coef -62(11)
_refine_ls_extinction_method 'Larson (1970) Crystallographic Computing eq. 22'
_refine_ls_goodness_of_fit_ref 1.187
_refine_ls_hydrogen_treatment refall
_refine_ls_number_parameters 207
_refine_ls_number_reflns 6052
_refine_ls_R_factor_gt 0.0450
_refine_ls_shift/su_max 0.0000
_refine_ls_structure_factor_coef F
_refine_ls_weighting_details 'w = 1/[0.0010Fo^2^ + 0.5000\s(Fo^2^) + 0.5000]'
_refine_ls_weighting_scheme calc
_refine_ls_wR_factor_ref 0.0610
_reflns_number_gt 6052
_reflns_number_total 13317
_reflns_threshold_expression F^2^>2.0\s(F^2^)
_cod_data_source_file jo0700272si20070106_040734_2.cif
_cod_data_source_block '_AmTQ'
_cod_original_sg_symbol_H-M 'P 21/n'
_cod_original_formula_sum 'C17 H16 N2 O2 '
_cod_database_code 4022868

loop_
_symmetry_equiv_pos_site_id
_symmetry_equiv_pos_as_xyz
1 +X,+Y,+Z
2 1/2-X,1/2+Y,1/2-Z
3 -X,-Y,-Z
4 1/2+X,1/2-Y,1/2+Z

loop_
_atom_site_label
_atom_site_type_symbol
_atom_site_fract_x
_atom_site_fract_y
_atom_site_fract_z
_atom_site_U_iso_or_equiv
_atom_site_adp_type
_atom_site_occupancy
_atom_site_symmetry_multiplicity
_atom_site_calc_flag
_atom_site_refinement_flags
O(1) O -0.6016(1) 0.04928(8) 0.22970(8) 0.0341(3) Uani 1.00 1 d .
O(2) O -0.7584(1) 0.26280(8) 0.21581(8) 0.0317(3) Uani 1.00 1 d .
N(1) N -0.6033(1) 0.47147(9) 0.31855(8) 0.0233(3) Uani 1.00 1 d .
N(2) N -0.1560(1) 0.24217(8) 0.37632(8) 0.0194(3) Uani 1.00 1 d .
C(1) C -0.4973(2) 0.5341(1) 0.3757(1) 0.0248(4) Uani 1.00 1 d .
C(2) C -0.3648(1) 0.4664(1) 0.3966(1) 0.0221(4) Uani 1.00 1 d .
C(3) C -0.3947(1) 0.3565(1) 0.34631(9) 0.0187(3) Uani 1.00 1 d .
C(4) C -0.3076(1) 0.2430(1) 0.3444(1) 0.0177(3) Uani 1.00 1 d .
C(5) C -0.3845(1) 0.1397(1) 0.3111(1) 0.0206(4) Uani 1.00 1 d .
C(6) C -0.5373(2) 0.1406(1) 0.2660(1) 0.0223(4) Uani 1.00 1 d .
C(7) C -0.6275(2) 0.2606(1) 0.2564(1) 0.0216(4) Uani 1.00 1 d .
C(8) C -0.5439(1) 0.3613(1) 0.30095(9) 0.0198(4) Uani 1.00 1 d .
C(9) C -0.2312(2) 0.5050(1) 0.4649(1) 0.0304(4) Uani 1.00 1 d .
C(10) C -0.0788(1) 0.1249(1) 0.3928(1) 0.0233(4) Uani 1.00 1 d .
C(11) C 0.0721(1) 0.1367(1) 0.4554(1) 0.0208(4) Uani 1.00 1 d .
C(12) C 0.0799(2) 0.1810(1) 0.5460(1) 0.0258(4) Uani 1.00 1 d .
C(13) C 0.2184(2) 0.1891(1) 0.6032(1) 0.0290(4) Uani 1.00 1 d .
C(14) C 0.3512(2) 0.1533(1) 0.5718(1) 0.0287(4) Uani 1.00 1 d .
C(15) C 0.3446(2) 0.1090(1) 0.4821(1) 0.0312(4) Uani 1.00 1 d .
C(16) C 0.2055(2) 0.1005(1) 0.4245(1) 0.0277(4) Uani 1.00 1 d .
C(17) C -0.0572(2) 0.3372(1) 0.3468(1) 0.0236(4) Uani 1.00 1 d .
H(1) H -0.5253 0.6192 0.4073 0.030 Uiso 1.00 1 c R
H(2) H -0.1928 0.4393 0.5128 0.036 Uiso 1.00 1 c R
H(3) H -0.1358 0.5353 0.4348 0.037 Uiso 1.00 1 c R
H(4) H -0.2608 0.5613 0.5148 0.037 Uiso 1.00 1 c R
H(5) H 0.0057 0.3085 0.2961 0.028 Uiso 1.00 1 c R
H(6) H 0.0257 0.3585 0.3931 0.028 Uiso 1.00 1 c R
H(7) H -0.1283 0.3945 0.3111 0.028 Uiso 1.00 1 c R
H(8) H -0.1486 0.0653 0.4243 0.027 Uiso 1.00 1 c R
H(9) H -0.0736 0.0873 0.3313 0.028 Uiso 1.00 1 c R
H(10) H -0.0240 0.2099 0.5618 0.032 Uiso 1.00 1 c R
H(11) H 0.2195 0.2349 0.6688 0.035 Uiso 1.00 1 c R
H(12) H 0.4530 0.1652 0.6137 0.034 Uiso 1.00 1 c R
H(13) H 0.4372 0.0922 0.4545 0.038 Uiso 1.00 1 c R
H(14) H 0.1856 0.0622 0.3541 0.034 Uiso 1.00 1 c R
H(15) H -0.3216 0.0659 0.3083 0.025 Uiso 1.00 1 c R
H(16) H -0.7079 0.4899 0.3041 0.030 Uiso 1.00 1 c R

loop_
_atom_site_aniso_label
_atom_site_aniso_U_11
_atom_site_aniso_U_22
_atom_site_aniso_U_33
_atom_site_aniso_U_12
_atom_site_aniso_U_13
_atom_site_aniso_U_23
O(1) 0.0192(6) 0.0307(5) 0.0517(8) -0.0045(4) 0.0025(5) -0.0175(5)
O(2) 0.0188(6) 0.0372(6) 0.0366(6) 0.0004(4) -0.0039(5) -0.0051(5)
N(1) 0.0157(6) 0.0244(6) 0.0289(7) 0.0029(4) 0.0005(5) 0.0031(5)
N(2) 0.0155(7) 0.0161(5) 0.0256(7) -0.0002(4) -0.0004(5) 0.0037(5)
C(1) 0.0261(8) 0.0200(6) 0.0273(8) 0.0000(6) 0.0004(6) -0.0010(6)
C(2) 0.0201(8) 0.0212(7) 0.0239(8) -0.0010(5) 0.0001(6) 0.0000(6)
C(3) 0.0165(7) 0.0199(6) 0.0188(7) -0.0019(5) -0.0001(6) 0.0025(6)
C(4) 0.0147(7) 0.0209(6) 0.0173(7) -0.0008(5) 0.0018(6) 0.0028(5)
C(5) 0.0165(8) 0.0191(6) 0.0262(8) 0.0013(5) 0.0031(6) 0.0002(6)
C(6) 0.0165(8) 0.0255(7) 0.0253(8) -0.0034(5) 0.0049(6) -0.0043(6)
C(7) 0.0164(8) 0.0287(7) 0.0193(8) -0.0004(5) 0.0011(6) -0.0009(6)
C(8) 0.0171(8) 0.0203(6) 0.0214(7) 0.0019(5) 0.0007(6) 0.0026(6)
C(9) 0.0269(9) 0.0284(7) 0.0331(9) -0.0018(6) -0.0053(7) -0.0076(7)
C(10) 0.0215(8) 0.0181(6) 0.0290(8) 0.0027(5) -0.0010(6) 0.0006(6)
C(11) 0.0195(8) 0.0161(6) 0.0260(8) 0.0030(5) 0.0003(6) 0.0059(6)
C(12) 0.0258(9) 0.0236(7) 0.0284(9) 0.0067(5) 0.0057(7) 0.0028(6)
C(13) 0.035(1) 0.0233(7) 0.0273(8) 0.0027(6) -0.0009(7) -0.0015(6)
C(14) 0.0265(9) 0.0273(7) 0.0295(9) -0.0035(6) -0.0051(7) 0.0055(7)
C(15) 0.0203(9) 0.0423(8) 0.0314(9) 0.0048(6) 0.0050(7) 0.0092(7)
C(16) 0.0242(9) 0.0345(8) 0.0237(8) 0.0045(6) 0.0011(7) 0.0001(6)
C(17) 0.0145(8) 0.0263(7) 0.0284(8) -0.0031(5) -0.0024(6) 0.0081(6)

loop_
_atom_type_symbol
_atom_type_description
_atom_type_scat_dispersion_real
_atom_type_scat_dispersion_imag
_atom_type_scat_source
C C 0.003 0.002
;
International Tables for Crystallography
(1992, Vol. C, Tables 4.2.6.8 and 6.1.1.4)
;
H H 0.000 0.000
;
International Tables for Crystallography
(1992, Vol. C, Table 6.1.1.4)
;
O O 0.011 0.006
;
International Tables for Crystallography
(1992, Vol. C, Tables 4.2.6.8 and 6.1.1.4)
;
N N 0.006 0.003
;
International Tables for Crystallography
(1992, Vol. C, Tables 4.2.6.8 and 6.1.1.4)
;

loop_
_geom_angle_atom_site_label_1
_geom_angle_atom_site_label_2
_geom_angle_atom_site_label_3
_geom_angle
O(1) C(6) C(5) 122.7(1)
O(1) C(6) C(7) 117.6(1)
O(2) C(7) C(6) 120.1(1)
O(2) C(7) C(8) 126.2(1)
C(8) N(1) C(1) 108.7(1)
N(1) C(1) C(2) 110.2(1)
N(1) C(8) C(7) 126.0(1)
N(1) C(8) C(3) 108.1(1)
N(2) C(4) C(5) 121.8(1)
N(2) C(4) C(3) 119.6(1)
C(10) N(2) C(4) 118.39(9)
C(17) N(2) C(4) 119.9(1)
N(2) C(10) C(11) 111.80(9)
C(17) N(2) C(10) 113.4(1)
C(1) C(2) C(3) 105.3(1)
C(1) C(2) C(9) 123.6(1)
C(2) C(3) C(4) 132.8(1)
C(2) C(3) C(8) 107.6(1)
C(9) C(2) C(3) 130.9(1)
C(3) C(4) C(5) 118.6(1)
C(8) C(3) C(4) 119.1(1)
C(3) C(8) C(7) 125.1(1)
C(4) C(5) C(6) 123.1(1)
C(5) C(6) C(7) 119.6(1)
C(6) C(7) C(8) 113.6(1)
C(10) C(11) C(12) 121.0(1)
C(10) C(11) C(16) 120.3(1)
C(16) C(11) C(12) 118.7(1)
C(11) C(12) C(13) 120.4(1)
C(11) C(16) C(15) 120.8(1)
C(12) C(13) C(14) 120.6(1)
C(13) C(14) C(15) 119.4(1)
C(14) C(15) C(16) 120.1(1)
H(16) N(1) C(1) 126.8087
N(1) C(1) H(1) 121.3364
H(16) N(1) C(8) 122.9591
N(2) C(10) H(8) 109.5781
N(2) C(10) H(9) 107.8474
N(2) C(17) H(5) 112.9539
N(2) C(17) H(6) 113.7814
N(2) C(17) H(7) 104.5225
H(1) C(1) C(2) 127.7592
C(2) C(9) H(2) 113.3781
C(2) C(9) H(3) 114.9006
C(2) C(9) H(4) 112.6443
C(4) C(5) H(15) 116.4235
H(15) C(5) C(6) 119.3974
H(3) C(9) H(2) 107.2066
H(4) C(9) H(2) 92.8993
H(4) C(9) H(3) 113.6810
H(8) C(10) C(11) 108.6587
H(9) C(10) C(11) 115.0855
H(9) C(10) H(8) 103.4823
C(11) C(12) H(10) 113.2551
C(11) C(16) H(14) 112.6478
H(10) C(12) C(13) 126.1965
C(12) C(13) H(11) 116.9896
H(11) C(13) C(14) 121.8966
C(13) C(14) H(12) 119.3228
C(14) C(15) H(13) 121.8018
H(12) C(14) C(15) 121.1760
C(15) C(16) H(14) 126.5239
H(13) C(15) C(16) 117.6257
H(6) C(17) H(5) 97.8152
H(7) C(17) H(5) 101.3488
H(7) C(17) H(6) 125.5088

loop_
_geom_bond_atom_site_label_1
_geom_bond_atom_site_label_2
_geom_bond_distance
O(1) C(6) 1.240(2)
O(2) C(7) 1.223(2)
N(1) C(1) 1.351(2)
N(1) C(8) 1.369(2)
N(2) C(4) 1.356(2)
N(2) C(10) 1.473(1)
N(2) C(17) 1.473(2)
C(1) C(2) 1.390(2)
C(2) C(3) 1.424(2)
C(2) C(9) 1.492(2)
C(3) C(4) 1.479(2)
C(3) C(8) 1.390(2)
C(4) C(5) 1.383(2)
C(5) C(6) 1.416(2)
C(6) C(7) 1.549(2)
C(7) C(8) 1.439(2)
C(10) C(11) 1.508(2)
C(11) C(12) 1.393(2)
C(11) C(16) 1.384(2)
C(12) C(13) 1.380(2)
C(13) C(14) 1.381(2)
C(14) C(15) 1.381(2)
C(15) C(16) 1.388(2)
N(1) H(16) 0.9430
C(1) H(1) 1.0928
C(5) H(15) 0.9951
C(9) H(2) 1.0288
C(9) H(3) 1.0613
C(9) H(4) 1.0172
C(10) H(8) 1.0531
C(10) H(9) 0.9908
C(12) H(10) 1.0326
C(13) H(11) 1.0752
C(14) H(12) 1.0202
C(15) H(13) 0.9832
C(16) H(14) 1.0947
C(17) H(5) 1.0345
C(17) H(6) 0.9499
C(17) H(7) 0.9856

loop_
_geom_contact_atom_site_label_1
_geom_contact_atom_site_label_2
_geom_contact_distance
_geom_contact_site_symmetry_2
O(1) O(2) 2.738(1) .
O(1) O(2) 3.541(1) 34502
O(1) N(1) 2.747(1) 34502
O(1) C(4) 3.593(2) .
O(1) C(5) 2.332(2) .
O(1) C(7) 2.392(2) .
O(1) C(16) 3.551(2) 45501
O(1) C(17) 3.032(2) 44502
O(2) O(1) 3.541(1) 35502
O(2) N(1) 2.977(1) .
O(2) N(1) 3.465(1) 34502
O(2) C(1) 3.470(2) 34502
O(2) C(6) 2.407(2) .
O(2) C(8) 2.376(2) .
O(2) C(16) 3.572(2) 45501
O(2) C(17) 3.572(2) 45501
N(1) O(1) 2.747(1) 35502
N(1) O(2) 3.465(1) 35502
N(1) C(2) 2.248(2) .
N(1) C(3) 2.234(2) .
N(1) C(7) 2.503(2) .
N(2) C(2) 3.139(2) .
N(2) C(3) 2.451(2) .
N(2) C(5) 2.393(2) .
N(2) C(9) 3.291(2) .
N(2) C(11) 2.469(2) .
N(2) C(12) 3.062(2) .
N(2) C(16) 3.546(2) .
C(1) O(2) 3.470(2) 35502
C(1) C(3) 2.236(2) .
C(1) C(7) 3.596(2) .
C(1) C(8) 2.210(2) .
C(1) C(9) 2.540(2) .
C(1) C(9) 3.596(2) 46603
C(2) C(4) 2.660(2) .
C(2) C(8) 2.271(2) .
C(2) C(17) 3.253(2) .
C(3) C(5) 2.461(2) .
C(3) C(6) 2.873(2) .
C(3) C(7) 2.511(2) .
C(3) C(9) 2.653(2) .
C(3) C(17) 2.998(2) .
C(4) C(6) 2.460(2) .
C(4) C(7) 2.942(2) .
C(4) C(8) 2.474(2) .
C(4) C(9) 3.406(2) .
C(4) C(10) 2.430(2) .
C(4) C(17) 2.449(2) .
C(5) C(7) 2.563(2) .
C(5) C(8) 2.827(2) .
C(5) C(10) 2.800(2) .
C(6) C(8) 2.501(2) .
C(6) C(15) 3.461(2) 45501
C(6) C(16) 3.492(2) 45501
C(7) C(16) 3.511(2) 45501
C(9) C(1) 3.596(2) 46603
C(9) C(13) 3.539(2) 56603
C(9) C(17) 3.088(2) .
C(10) C(12) 2.526(2) .
C(10) C(12) 3.506(2) 55603
C(10) C(16) 2.510(2) .
C(10) C(17) 2.462(2) .
C(11) C(13) 2.407(2) .
C(11) C(14) 2.790(2) .
C(11) C(15) 2.410(2) .
C(11) C(17) 2.865(2) .
C(12) C(10) 3.506(2) 55603
C(12) C(14) 2.399(2) .
C(12) C(15) 2.762(2) .
C(12) C(16) 2.388(2) .
C(12) C(17) 3.433(2) .
C(13) C(9) 3.539(2) 56603
C(13) C(15) 2.385(2) .
C(13) C(16) 2.756(2) .
C(14) C(16) 2.400(2) .
C(15) C(6) 3.461(2) 65501
C(16) O(1) 3.551(2) 65501
C(16) O(2) 3.572(2) 65501
C(16) C(6) 3.492(2) 65501
C(16) C(7) 3.511(2) 65501
C(16) C(17) 3.580(2) .
C(17) O(1) 3.032(2) 45502
C(17) O(2) 3.572(2) 65501
O(1) H(2) 3.1305 45404
O(1) H(3) 3.4044 44502
O(1) H(4) 3.4500 45404
O(1) H(5) 2.8434 44502
O(1) H(6) 2.9055 44502
O(1) H(7) 2.7934 44502
O(1) H(12) 3.4154 55603
O(1) H(13) 3.2581 45501
O(1) H(14) 2.7958 45501
O(1) H(15) 2.5826 .
O(1) H(16) 1.8124 34502
O(2) H(1) 2.8969 34502
O(2) H(5) 2.5868 45501
O(2) H(6) 3.5798 45501
O(2) H(10) 3.2768 45404
O(2) H(12) 2.8754 35404
O(2) H(14) 3.0814 45501
O(2) H(14) 3.5565 45502
O(2) H(16) 2.8293 .
O(2) H(16) 3.0504 34502
N(1) H(1) 2.1341 .
N(1) H(2) 3.3919 46603
N(1) H(4) 2.8741 46603
N(1) H(9) 3.1323 45502
N(1) H(14) 2.6950 45502
N(2) H(2) 2.9958 .
N(2) H(3) 3.3562 .
N(2) H(5) 2.1048 .
N(2) H(6) 2.0499 .
N(2) H(7) 1.9674 .
N(2) H(8) 2.0778 .
N(2) H(9) 2.0112 .
N(2) H(10) 2.7929 .
N(2) H(11) 3.0584 45404
N(2) H(15) 2.5544 .
C(1) H(1) 3.5531 46603
C(1) H(2) 3.2823 .
C(1) H(2) 3.3972 46603
C(1) H(3) 3.1946 .
C(1) H(4) 2.7043 .
C(1) H(4) 3.0377 46603
C(1) H(9) 3.2065 45502
C(1) H(12) 3.3578 56603
C(1) H(14) 3.5131 45502
C(1) H(16) 2.0592 .
C(2) H(1) 2.2327 .
C(2) H(1) 3.2755 46603
C(2) H(2) 2.1220 .
C(2) H(3) 2.1647 .
C(2) H(4) 2.1046 .
C(2) H(7) 2.7054 .
C(2) H(9) 3.5300 45502
C(2) H(16) 3.1507 .
C(3) H(1) 3.3020 .
C(3) H(2) 2.9328 .
C(3) H(3) 3.1593 .
C(3) H(4) 3.4164 .
C(3) H(7) 2.5227 .
C(3) H(11) 3.0695 45404
C(3) H(15) 3.3485 .
C(3) H(16) 3.1268 .
C(4) H(2) 3.3156 .
C(4) H(5) 3.0491 .
C(4) H(6) 3.2029 .
C(4) H(7) 2.4088 .
C(4) H(8) 2.5941 .
C(4) H(9) 2.7264 .
C(4) H(11) 2.6018 45404
C(4) H(13) 3.3919 45501
C(4) H(15) 2.0317 .
C(5) H(7) 3.2556 44502
C(5) H(8) 2.5966 .
C(5) H(9) 2.7901 .
C(5) H(11) 2.7541 45404
C(5) H(13) 2.8364 45501
C(6) H(7) 3.3652 44502
C(6) H(10) 3.4064 45404
C(6) H(11) 3.1628 45404
C(6) H(13) 2.8236 45501
C(6) H(14) 3.0557 45501
C(6) H(15) 2.0922 .
C(6) H(16) 2.8737 34502
C(7) H(5) 3.4260 45501
C(7) H(10) 3.1049 45404
C(7) H(11) 3.4944 45404
C(7) H(13) 3.4014 45501
C(7) H(14) 3.2057 45501
C(7) H(15) 3.4628 .
C(7) H(16) 2.7545 .
C(7) H(16) 3.3969 34502
C(8) H(1) 3.2412 .
C(8) H(4) 3.4940 46603
C(8) H(9) 3.4085 45502
C(8) H(10) 3.5814 45404
C(8) H(11) 3.3994 45404
C(8) H(14) 3.2801 45502
C(8) H(16) 2.0417 .
C(9) H(1) 2.9099 .
C(9) H(1) 3.3389 46603
C(9) H(3) 3.3933 56603
C(9) H(6) 3.0979 .
C(9) H(6) 2.9575 56603
C(9) H(7) 2.8086 .
C(9) H(11) 3.4839 56603
C(9) H(16) 3.4662 46603
C(10) H(5) 2.6402 .
C(10) H(6) 2.7500 .
C(10) H(7) 3.2210 .
C(10) H(10) 2.6020 .
C(10) H(14) 2.5838 .
C(10) H(15) 2.4068 .
C(11) H(5) 2.9834 .
C(11) H(6) 2.6305 .
C(11) H(8) 2.0977 .
C(11) H(8) 2.8582 55603
C(11) H(9) 2.1269 .
C(11) H(10) 2.0351 .
C(11) H(11) 3.3558 .
C(11) H(13) 3.2770 .
C(11) H(14) 2.0692 .
C(12) H(3) 3.1904 56603
C(12) H(4) 3.4528 56603
C(12) H(6) 2.9487 .
C(12) H(8) 2.7958 .
C(12) H(8) 2.8176 55603
C(12) H(9) 3.3716 .
C(12) H(9) 3.4703 55603
C(12) H(11) 2.0993 .
C(12) H(12) 3.3146 .
C(12) H(14) 3.3313 .
C(13) H(1) 3.4735 56603
C(13) H(3) 3.1717 56603
C(13) H(4) 3.3028 56603
C(13) H(5) 3.4958 55504
C(13) H(7) 3.2527 55504
C(13) H(8) 2.9032 55603
C(13) H(9) 3.5067 55603
C(13) H(10) 2.1573 .
C(13) H(12) 2.0808 .
C(13) H(13) 3.2834 .
C(13) H(15) 3.1827 55603
C(14) H(1) 2.9500 56603
C(14) H(4) 3.4555 56603
C(14) H(5) 3.3639 55504
C(14) H(7) 3.4850 55504
C(14) H(8) 3.0220 55603
C(14) H(10) 3.3675 .
C(14) H(11) 2.1527 .
C(14) H(13) 2.0750 .
C(14) H(13) 3.3580 65603
C(14) H(14) 3.4305 .
C(14) H(15) 3.0198 55603
C(15) H(8) 3.0457 55603
C(15) H(11) 3.3702 .
C(15) H(12) 2.0995 .
C(15) H(13) 3.0070 65603
C(15) H(14) 2.2213 .
C(16) H(5) 3.3095 .
C(16) H(6) 3.2739 .
C(16) H(8) 3.1629 .
C(16) H(8) 2.9586 55603
C(16) H(9) 2.6441 .
C(16) H(10) 3.2786 .
C(16) H(12) 3.3297 .
C(16) H(13) 2.0394 .
C(16) H(16) 3.5331 44502
C(17) H(2) 3.0573 .
C(17) H(3) 2.6811 .
C(17) H(4) 3.4042 56603
C(17) H(8) 3.3572 .
C(17) H(9) 2.7819 .
C(17) H(10) 3.3934 .
C(17) H(11) 3.1174 45404
C(17) H(12) 3.3907 45404
C(17) H(15) 3.4523 45502
H(1) O(2) 2.8969 35502
H(1) C(1) 3.5531 46603
H(1) C(2) 3.2755 46603
H(1) C(9) 3.3389 46603
H(1) C(13) 3.4735 56603
H(1) C(14) 2.9500 56603
H(2) O(1) 3.1305 55504
H(2) N(1) 3.3919 46603
H(2) C(1) 3.3972 46603
H(3) O(1) 3.4044 45502
H(3) C(9) 3.3933 56603
H(3) C(12) 3.1904 56603
H(3) C(13) 3.1717 56603
H(4) O(1) 3.4500 55504
H(4) N(1) 2.8741 46603
H(4) C(1) 3.0377 46603
H(4) C(8) 3.4940 46603
H(4) C(12) 3.4528 56603
H(4) C(13) 3.3028 56603
H(4) C(14) 3.4555 56603
H(4) C(17) 3.4042 56603
H(5) O(1) 2.8434 45502
H(5) O(2) 2.5868 65501
H(5) C(7) 3.4260 65501
H(5) C(13) 3.4958 45404
H(5) C(14) 3.3639 45404
H(6) O(1) 2.9055 45502
H(6) O(2) 3.5798 65501
H(6) C(9) 2.9575 56603
H(7) O(1) 2.7934 45502
H(7) C(5) 3.2556 45502
H(7) C(6) 3.3652 45502
H(7) C(13) 3.2527 45404
H(7) C(14) 3.4850 45404
H(8) C(11) 2.8582 55603
H(8) C(12) 2.8176 55603
H(8) C(13) 2.9032 55603
H(8) C(14) 3.0220 55603
H(8) C(15) 3.0457 55603
H(8) C(16) 2.9586 55603
H(9) N(1) 3.1323 44502
H(9) C(1) 3.2065 44502
H(9) C(2) 3.5300 44502
H(9) C(8) 3.4085 44502
H(9) C(12) 3.4703 55603
H(9) C(13) 3.5067 55603
H(10) O(2) 3.2768 55504
H(10) C(6) 3.4064 55504
H(10) C(7) 3.1049 55504
H(10) C(8) 3.5815 55504
H(11) N(2) 3.0584 55504
H(11) C(3) 3.0695 55504
H(11) C(4) 2.6018 55504
H(11) C(5) 2.7541 55504
H(11) C(6) 3.1628 55504
H(11) C(7) 3.4944 55504
H(11) C(8) 3.3994 55504
H(11) C(9) 3.4839 56603
H(11) C(17) 3.1174 55504
H(12) O(1) 3.4154 55603
H(12) O(2) 2.8754 65504
H(12) C(1) 3.3578 56603
H(12) C(17) 3.3907 55504
H(13) O(1) 3.2581 65501
H(13) C(4) 3.3919 65501
H(13) C(5) 2.8364 65501
H(13) C(6) 2.8236 65501
H(13) C(7) 3.4014 65501
H(13) C(14) 3.3580 65603
H(13) C(15) 3.0070 65603
H(14) O(1) 2.7958 65501
H(14) O(2) 3.0814 65501
H(14) O(2) 3.5565 44502
H(14) N(1) 2.6950 44502
H(14) C(1) 3.5131 44502
H(14) C(6) 3.0557 65501
H(14) C(7) 3.2057 65501
H(14) C(8) 3.2801 44502
H(15) C(13) 3.1827 55603
H(15) C(14) 3.0198 55603
H(15) C(17) 3.4523 44502
H(16) O(1) 1.8124 35502
H(16) O(2) 3.0504 35502
H(16) C(6) 2.8737 35502
H(16) C(7) 3.3969 35502
H(16) C(9) 3.4662 46603
H(16) C(16) 3.5331 45502

loop_
_geom_torsion_atom_site_label_1
_geom_torsion_atom_site_label_2
_geom_torsion_atom_site_label_3
_geom_torsion_atom_site_label_4
_geom_torsion
C(8) N(1) C(1) C(2) 0.4(2)
C(1) N(1) C(8) C(3) -1.8(2)
C(1) N(1) C(8) C(7) 169.0(1)
C(10) N(2) C(4) C(3) 167.0(1)
C(10) N(2) C(4) C(5) -12.1(2)
C(17) N(2) C(4) C(3) -46.9(2)
C(17) N(2) C(4) C(5) 134.0(1)
C(4) N(2) C(10) C(11) -161.7(1)
C(17) N(2) C(10) C(11) 50.0(2)
N(1) C(1) C(2) C(3) 1.1(2)
N(1) C(1) C(2) C(9) -174.1(1)
C(1) C(2) C(3) C(4) -173.8(1)
C(1) C(2) C(3) C(8) -2.2(2)
C(9) C(2) C(3) C(4) 0.9(3)
C(9) C(2) C(3) C(8) 172.5(1)
C(2) C(3) C(4) N(2) -18.8(2)
C(2) C(3) C(4) C(5) 160.3(2)
C(8) C(3) C(4) N(2) 170.4(1)
C(8) C(3) C(4) C(5) -10.5(2)
C(2) C(3) C(8) N(1) 2.5(2)
C(2) C(3) C(8) C(7) -168.4(1)
C(4) C(3) C(8) N(1) 175.5(1)
C(4) C(3) C(8) C(7) 4.6(2)
N(2) C(4) C(5) C(6) -171.3(1)
C(3) C(4) C(5) C(6) 9.7(2)
C(4) C(5) C(6) O(1) 174.1(1)
C(4) C(5) C(6) C(7) -2.8(2)
O(1) C(6) C(7) O(2) 1.4(2)
O(1) C(6) C(7) C(8) 179.7(1)
C(5) C(6) C(7) O(2) 178.5(1)
C(5) C(6) C(7) C(8) -3.2(2)
O(2) C(7) C(8) N(1) 11.0(3)
O(2) C(7) C(8) C(3) -179.7(2)
C(6) C(7) C(8) N(1) -167.2(1)
C(6) C(7) C(8) C(3) 2.1(2)
N(2) C(10) C(11) C(12) 60.5(2)
N(2) C(10) C(11) C(16) -121.2(1)
C(10) C(11) C(12) C(13) 178.7(1)
C(16) C(11) C(12) C(13) 0.4(2)
C(10) C(11) C(16) C(15) -178.8(1)
C(12) C(11) C(16) C(15) -0.6(2)
C(11) C(12) C(13) C(14) -0.2(2)
C(12) C(13) C(14) C(15) 0.0(2)
C(13) C(14) C(15) C(16) -0.2(2)
C(14) C(15) C(16) C(11) 0.4(2)

loop_
_cod_related_entry_id
_cod_related_entry_database
_cod_related_entry_code
1 ChemSpider 17344086
